data_1561585
loop_
_publ_author_name
'Leith, Gabrielle A.'
'Rice, Allison M.'
'Yarbrough, Brandon J.'
'Kittikhunnatham, Preecha'
'Mathur, Abhijai'
'Morris, Nicholas A.'
'Francis, Megan J.'
'Berseneva, Anna A.'
'Dhull, Poonam'
'Adams, Richard D.'
'Bobo, M. Victoria'
'Vannucci, Aaron A.'
'Smith, Mark D.'
'Garashchuk, Sophya'
'Shustova, Natalia B.'

_publ_section_title
;
 &quot;Broken-hearted&quot; carbon bowl <i>via</i> electron shuttle
 reaction: energetics and electron coupling.
;
_journal_issue 19
_journal_name_full 'Chemical science'
_journal_page_first 6600
_journal_page_last 6606
_journal_paper_doi 10.1039/d0sc06755e
_journal_volume 12
_journal_year 2021
_chemical_absolute_configuration unk
_chemical_formula_moiety 'C19 H16'
_chemical_formula_sum 'C19 H16'
_chemical_formula_weight 244.32
_space_group_crystal_system orthorhombic
_space_group_IT_number 19
_space_group_name_Hall 'P 2ac 2ab'
_space_group_name_H-M_alt 'P 21 21 21'
_atom_sites_solution_hydrogens geom
_atom_sites_solution_primary dual
_audit_creation_date 2018-08-23
_audit_creation_method
;
Olex2 1.2
(compiled 2018.05.29 svn.r3508 for OlexSys, GUI svn.r5506)
;
_audit_update_record
;
2018-10-18 deposited with the CCDC.	2021-03-31 downloaded from the CCDC.
;
_cell_angle_alpha 90
_cell_angle_beta 90
_cell_angle_gamma 90
_cell_formula_units_Z 4
_cell_length_a 5.0524(4)
_cell_length_b 15.7417(11)
_cell_length_c 15.7910(11)
_cell_measurement_reflns_used 6957
_cell_measurement_temperature 100(2)
_cell_measurement_theta_max 25.038
_cell_measurement_theta_min 2.579
_cell_volume 1255.91(16)
_computing_cell_refinement 'SAINT+ Ver. 8.38A (Bruker-AXS, 2016)'
_computing_data_collection 'Bruker APEX3 v2016.5-0 (Bruker, 2016)'
_computing_data_reduction 'SAINT+ Ver. 8.38A (Bruker-AXS, 2016)'
_computing_molecular_graphics 'Olex2 (Dolomanov et al., 2009)'
_computing_publication_material 'Olex2 (Dolomanov et al., 2009)'
_computing_structure_refinement 'XL (Sheldrick, 2008)'
_computing_structure_solution 'XT (Sheldrick, 2015)'
_diffrn_ambient_temperature 100(2)
_diffrn_detector 'Bruker PHOTON-100 area detector'
_diffrn_detector_area_resol_mean 10.4
_diffrn_detector_type 'CMOS area detector'
_diffrn_measured_fraction_theta_full 0.998
_diffrn_measured_fraction_theta_max 0.998
_diffrn_measurement_device 'three-circle diffractometer'
_diffrn_measurement_device_type 'Bruker D8 QUEST'
_diffrn_measurement_method '\w and \f scans'
_diffrn_radiation_monochromator 'mirror optics'
_diffrn_radiation_probe x-ray
_diffrn_radiation_type MoK\a
_diffrn_radiation_wavelength 0.71073
_diffrn_reflns_av_R_equivalents 0.0634
_diffrn_reflns_av_unetI/netI 0.0468
_diffrn_reflns_Laue_measured_fraction_full 0.998
_diffrn_reflns_Laue_measured_fraction_max 0.998
_diffrn_reflns_limit_h_max 6
_diffrn_reflns_limit_h_min -6
_diffrn_reflns_limit_k_max 18
_diffrn_reflns_limit_k_min -17
_diffrn_reflns_limit_l_max 18
_diffrn_reflns_limit_l_min -18
_diffrn_reflns_number 16295
_diffrn_reflns_point_group_measured_fraction_full 0.998
_diffrn_reflns_point_group_measured_fraction_max 0.998
_diffrn_reflns_theta_full 25.044
_diffrn_reflns_theta_max 25.044
_diffrn_reflns_theta_min 2.580
_diffrn_source 'microfocus sealed X-ray tube'
_diffrn_source_type 'Incoatec I\ms'
_diffrn_standards_number 0
_exptl_absorpt_coefficient_mu 0.073
_exptl_absorpt_correction_T_max 0.7452
_exptl_absorpt_correction_T_min 0.6999
_exptl_absorpt_correction_type multi-scan
_exptl_absorpt_process_details
;
SADABS-2016/2 (Bruker,2016/2) was used for absorption correction.
wR2(int) was 0.1033 before and 0.0703 after correction.
The Ratio of minimum to maximum transmission is 0.9392.
The \l/2 correction factor is Not present.
;
_exptl_crystal_colour colourless
_exptl_crystal_colour_primary colourless
_exptl_crystal_density_diffrn 1.292
_exptl_crystal_description needle
_exptl_crystal_F_000 520
_exptl_crystal_size_max 0.22
_exptl_crystal_size_mid 0.06
_exptl_crystal_size_min 0.04
_refine_diff_density_max 0.194
_refine_diff_density_min -0.181
_refine_diff_density_rms 0.041
_refine_ls_extinction_coef 0.020(4)
_refine_ls_extinction_expression Fc^*^=kFc[1+0.001xFc^2^\l^3^/sin(2\q)]^-1/4^
_refine_ls_extinction_method 'SHELXL-2018/3 (Sheldrick 2018)'
_refine_ls_goodness_of_fit_ref 1.065
_refine_ls_hydrogen_treatment constr
_refine_ls_matrix_type full
_refine_ls_number_parameters 176
_refine_ls_number_reflns 2212
_refine_ls_number_restraints 0
_refine_ls_restrained_S_all 1.065
_refine_ls_R_factor_all 0.0646
_refine_ls_R_factor_gt 0.0451
_refine_ls_shift/su_max 0.000
_refine_ls_shift/su_mean 0.000
_refine_ls_structure_factor_coef Fsqd
_refine_ls_weighting_details 'w=1/[\s^2^(Fo^2^)+(0.0402P)^2^+0.4089P] where P=(Fo^2^+2Fc^2^)/3'
_refine_ls_weighting_scheme calc
_refine_ls_wR_factor_gt 0.0924
_refine_ls_wR_factor_ref 0.0988
_reflns_Friedel_coverage 0.673
_reflns_Friedel_fraction_full 0.998
_reflns_Friedel_fraction_max 0.997
_reflns_number_gt 1798
_reflns_number_total 2212
_reflns_threshold_expression 'I > 2\s(I)'
_cod_data_source_file d0sc06755e2.cif
_cod_data_source_block galbs6
_cod_depositor_comments
;
The following automatic conversions were performed:

data item '_diffrn_radiation_probe' value 'X-ray' was changed to
'x-ray' in accordance with the
/home/data/users/saulius/crontab/automatic-downloads/rss-feeds/RSC/lib/dictionaries/cif_core.dic
dictionary named 'cif_core.dic' version 2.4.2 last updated on
2011-04-26.

Automatic conversion script
Id: cif_fix_values 7556 2019-12-06 15:28:31Z antanas 

 Adding full bibliography for 1561583--1561587.cif.
;
_cod_database_code 1561585
_shelx_shelxl_version_number 2018/3
_shelx_space_group_comment
;
The symmetry employed for this shelxl refinement is uniquely defined
by the following loop, which should always be used as a source of
symmetry information in preference to the above space-group names.
They are only intended as comments.
;
_shelx_estimated_absorpt_t_max 0.997
_shelx_estimated_absorpt_t_min 0.984
_olex2_refinement_description
;
1. Fixed Uiso
 At 1.2 times of:
  All C(H) groups
 At 1.5 times of:
  All C(H,H,H) groups
2.a Aromatic/amide H refined with riding coordinates:
 C4(H4), C5(H5), C7(H7), C8(H8), C13(H13), C14(H14), C15(H15)
2.b Idealised Me refined as rotating group:
 C17(H17A,H17B,H17C), C18(H18A,H18B,H18C), C19(H19A,H19B,H19C)
;
_olex2_submission_special_instructions 'No special instructions were received'

loop_
_space_group_symop_operation_xyz
'x, y, z'
'-x+1/2, -y, z+1/2'
'-x, y+1/2, -z+1/2'
'x+1/2, -y+1/2, -z'

loop_
_atom_site_label
_atom_site_type_symbol
_atom_site_fract_x
_atom_site_fract_y
_atom_site_fract_z
_atom_site_U_iso_or_equiv
_atom_site_adp_type
_atom_site_occupancy
_atom_site_site_symmetry_order
_atom_site_calc_flag
_atom_site_refinement_flags_posn
_atom_site_refinement_flags_adp
_atom_site_refinement_flags_occupancy
_atom_site_disorder_assembly
_atom_site_disorder_group
C1 C 0.5326(6) 0.47183(18) 0.56038(19) 0.0215(7) Uani 1 1 d . . . . .
C2 C 0.6867(6) 0.48476(18) 0.63334(19) 0.0228(7) Uani 1 1 d . . . . .
C3 C 0.8731(6) 0.42431(19) 0.65790(19) 0.0262(8) Uani 1 1 d . . . . .
C4 C 0.8945(7) 0.3511(2) 0.6066(2) 0.0325(8) Uani 1 1 d . . . . .
H4 H 1.019600 0.308729 0.622014 0.039 Uiso 1 1 calc R . . . .
C5 C 0.7430(7) 0.3381(2) 0.5354(2) 0.0337(8) Uani 1 1 d . . . . .
H5 H 0.764481 0.287483 0.503396 0.040 Uiso 1 1 calc R . . . .
C6 C 0.5557(6) 0.39943(18) 0.5094(2) 0.0247(7) Uani 1 1 d . . . . .
C7 C 0.3905(7) 0.3954(2) 0.43776(19) 0.0297(8) Uani 1 1 d . . . . .
H7 H 0.397103 0.347608 0.401077 0.036 Uiso 1 1 calc R . . . .
C8 C 0.2205(7) 0.4609(2) 0.42150(19) 0.0295(8) Uani 1 1 d . . . . .
H8 H 0.110104 0.456670 0.372993 0.035 Uiso 1 1 calc R . . . .
C9 C 0.1984(6) 0.53489(18) 0.47254(19) 0.0249(8) Uani 1 1 d . . . . .
C10 C 0.3553(6) 0.54022(18) 0.54433(18) 0.0212(7) Uani 1 1 d . . . . .
C11 C 0.4026(6) 0.60219(18) 0.61544(19) 0.0228(7) Uani 1 1 d . . . . .
C12 C 0.2920(6) 0.68071(19) 0.63917(19) 0.0265(8) Uani 1 1 d . . . . .
C13 C 0.3856(7) 0.7193(2) 0.71295(19) 0.0296(8) Uani 1 1 d . . . . .
H13 H 0.311142 0.772157 0.729410 0.036 Uiso 1 1 calc R . . . .
C14 C 0.5812(7) 0.68425(19) 0.7632(2) 0.0326(8) Uani 1 1 d . . . . .
H14 H 0.638254 0.712842 0.812983 0.039 Uiso 1 1 calc R . . . .
C15 C 0.6941(7) 0.60689(19) 0.7406(2) 0.0287(8) Uani 1 1 d . . . . .
H15 H 0.830071 0.582253 0.774085 0.034 Uiso 1 1 calc R . . . .
C16 C 0.6039(6) 0.56651(18) 0.66806(18) 0.0237(7) Uani 1 1 d . . . . .
C17 C 1.0483(7) 0.4330(2) 0.7338(2) 0.0341(8) Uani 1 1 d . . . . .
H17A H 1.158128 0.483946 0.727944 0.051 Uiso 1 1 calc GR . . . .
H17B H 1.162478 0.382832 0.738365 0.051 Uiso 1 1 calc GR . . . .
H17C H 0.939174 0.437776 0.784906 0.051 Uiso 1 1 calc GR . . . .
C18 C -0.0004(7) 0.5993(2) 0.4414(2) 0.0354(9) Uani 1 1 d . . . . .
H18A H -0.137838 0.607420 0.484455 0.053 Uiso 1 1 calc GR . . . .
H18B H -0.081689 0.578787 0.388887 0.053 Uiso 1 1 calc GR . . . .
H18C H 0.089110 0.653443 0.430667 0.053 Uiso 1 1 calc GR . . . .
C19 C 0.0741(7) 0.72671(19) 0.5933(2) 0.0304(8) Uani 1 1 d . . . . .
H19A H 0.132414 0.740483 0.535730 0.046 Uiso 1 1 calc GR . . . .
H19B H 0.031114 0.779248 0.623633 0.046 Uiso 1 1 calc GR . . . .
H19C H -0.083222 0.690397 0.590662 0.046 Uiso 1 1 calc GR . . . .

loop_
_atom_site_aniso_label
_atom_site_aniso_U_11
_atom_site_aniso_U_22
_atom_site_aniso_U_33
_atom_site_aniso_U_23
_atom_site_aniso_U_13
_atom_site_aniso_U_12
C1 0.0155(16) 0.0207(16) 0.0281(17) 0.0052(14) 0.0057(14) -0.0037(14)
C2 0.0175(17) 0.0236(15) 0.0272(17) 0.0055(14) 0.0052(15) -0.0039(14)
C3 0.0189(18) 0.0306(17) 0.0292(17) 0.0099(15) 0.0032(15) -0.0050(15)
C4 0.0283(19) 0.0284(17) 0.041(2) 0.0050(16) 0.0058(18) 0.0049(16)
C5 0.038(2) 0.0259(17) 0.037(2) -0.0010(16) 0.0046(18) 0.0019(17)
C6 0.0197(17) 0.0212(15) 0.0332(18) 0.0035(14) 0.0050(15) -0.0009(15)
C7 0.034(2) 0.0241(16) 0.0306(18) -0.0037(14) 0.0038(17) -0.0029(17)
C8 0.0277(19) 0.0326(18) 0.0282(18) 0.0043(15) -0.0050(16) -0.0097(17)
C9 0.0190(17) 0.0241(15) 0.0317(18) 0.0068(15) 0.0011(15) -0.0033(14)
C10 0.0160(17) 0.0204(15) 0.0271(17) 0.0069(13) 0.0040(14) -0.0049(13)
C11 0.0181(16) 0.0191(14) 0.0313(17) 0.0046(14) 0.0083(15) -0.0040(14)
C12 0.0205(17) 0.0234(16) 0.0356(19) 0.0064(15) 0.0068(15) -0.0032(15)
C13 0.031(2) 0.0239(16) 0.0340(19) -0.0017(14) 0.0074(17) -0.0045(16)
C14 0.037(2) 0.0274(16) 0.0335(18) -0.0027(16) 0.0053(17) -0.0077(17)
C15 0.0250(19) 0.0293(16) 0.0318(18) 0.0046(15) -0.0003(16) -0.0046(15)
C16 0.0197(17) 0.0227(15) 0.0286(17) 0.0045(14) 0.0043(15) -0.0085(15)
C17 0.027(2) 0.0387(18) 0.0364(19) 0.0099(17) -0.0046(17) -0.0047(16)
C18 0.030(2) 0.0332(18) 0.043(2) 0.0022(16) -0.0109(17) 0.0022(17)
C19 0.0231(18) 0.0243(16) 0.044(2) 0.0033(15) 0.0020(17) 0.0041(15)

loop_
_atom_type_symbol
_atom_type_description
_atom_type_scat_dispersion_real
_atom_type_scat_dispersion_imag
_atom_type_scat_source
C C 0.0033 0.0016 'International Tables Vol C Tables 4.2.6.8 and 6.1.1.4'
H H 0.0000 0.0000 'International Tables Vol C Tables 4.2.6.8 and 6.1.1.4'

loop_
_geom_angle_atom_site_label_1
_geom_angle_atom_site_label_2
_geom_angle_atom_site_label_3
_geom_angle
_geom_angle_site_symmetry_1
_geom_angle_site_symmetry_3
_geom_angle_publ_flag
C2 C1 C10 112.7(3) . . ?
C6 C1 C2 122.9(3) . . ?
C6 C1 C10 124.5(3) . . ?
C1 C2 C16 106.1(3) . . ?
C3 C2 C1 120.2(3) . . ?
C3 C2 C16 133.7(3) . . ?
C2 C3 C4 116.7(3) . . ?
C2 C3 C17 124.1(3) . . ?
C4 C3 C17 119.2(3) . . ?
C3 C4 H4 118.4 . . ?
C5 C4 C3 123.1(3) . . ?
C5 C4 H4 118.4 . . ?
C4 C5 H5 119.7 . . ?
C4 C5 C6 120.6(3) . . ?
C6 C5 H5 119.7 . . ?
C1 C6 C5 116.4(3) . . ?
C1 C6 C7 116.7(3) . . ?
C7 C6 C5 126.9(3) . . ?
C6 C7 H7 120.3 . . ?
C8 C7 C6 119.3(3) . . ?
C8 C7 H7 120.3 . . ?
C7 C8 H8 117.9 . . ?
C7 C8 C9 124.2(3) . . ?
C9 C8 H8 117.9 . . ?
C8 C9 C18 114.7(3) . . ?
C10 C9 C8 117.9(3) . . ?
C10 C9 C18 127.3(3) . . ?
C1 C10 C11 104.9(2) . . ?
C9 C10 C1 117.4(3) . . ?
C9 C10 C11 137.7(3) . . ?
C12 C11 C10 134.8(3) . . ?
C12 C11 C16 118.2(3) . . ?
C16 C11 C10 107.0(2) . . ?
C11 C12 C19 125.8(3) . . ?
C13 C12 C11 118.0(3) . . ?
C13 C12 C19 116.1(3) . . ?
C12 C13 H13 118.4 . . ?
C14 C13 C12 123.3(3) . . ?
C14 C13 H13 118.4 . . ?
C13 C14 H14 120.2 . . ?
C13 C14 C15 119.6(3) . . ?
C15 C14 H14 120.2 . . ?
C14 C15 H15 120.7 . . ?
C16 C15 C14 118.6(3) . . ?
C16 C15 H15 120.7 . . ?
C11 C16 C2 109.4(3) . . ?
C15 C16 C2 128.3(3) . . ?
C15 C16 C11 122.3(3) . . ?
C3 C17 H17A 109.5 . . ?
C3 C17 H17B 109.5 . . ?
C3 C17 H17C 109.5 . . ?
H17A C17 H17B 109.5 . . ?
H17A C17 H17C 109.5 . . ?
H17B C17 H17C 109.5 . . ?
C9 C18 H18A 109.5 . . ?
C9 C18 H18B 109.5 . . ?
C9 C18 H18C 109.5 . . ?
H18A C18 H18B 109.5 . . ?
H18A C18 H18C 109.5 . . ?
H18B C18 H18C 109.5 . . ?
C12 C19 H19A 109.5 . . ?
C12 C19 H19B 109.5 . . ?
C12 C19 H19C 109.5 . . ?
H19A C19 H19B 109.5 . . ?
H19A C19 H19C 109.5 . . ?
H19B C19 H19C 109.5 . . ?

loop_
_geom_bond_atom_site_label_1
_geom_bond_atom_site_label_2
_geom_bond_distance
_geom_bond_site_symmetry_2
_geom_bond_publ_flag
C1 C2 1.405(4) . ?
C1 C6 1.400(4) . ?
C1 C10 1.423(4) . ?
C2 C3 1.394(4) . ?
C2 C16 1.460(4) . ?
C3 C4 1.414(4) . ?
C3 C17 1.497(5) . ?
C4 H4 0.9500 . ?
C4 C5 1.375(5) . ?
C5 H5 0.9500 . ?
C5 C6 1.413(4) . ?
C6 C7 1.407(4) . ?
C7 H7 0.9500 . ?
C7 C8 1.366(5) . ?
C8 H8 0.9500 . ?
C8 C9 1.421(4) . ?
C9 C10 1.386(4) . ?
C9 C18 1.509(4) . ?
C10 C11 1.506(4) . ?
C11 C12 1.407(4) . ?
C11 C16 1.429(4) . ?
C12 C13 1.396(4) . ?
C12 C19 1.503(4) . ?
C13 H13 0.9500 . ?
C13 C14 1.383(5) . ?
C14 H14 0.9500 . ?
C14 C15 1.392(4) . ?
C15 H15 0.9500 . ?
C15 C16 1.387(4) . ?
C17 H17A 0.9800 . ?
C17 H17B 0.9800 . ?
C17 H17C 0.9800 . ?
C18 H18A 0.9800 . ?
C18 H18B 0.9800 . ?
C18 H18C 0.9800 . ?
C19 H19A 0.9800 . ?
C19 H19B 0.9800 . ?
C19 H19C 0.9800 . ?

loop_
_geom_torsion_atom_site_label_1
_geom_torsion_atom_site_label_2
_geom_torsion_atom_site_label_3
_geom_torsion_atom_site_label_4
_geom_torsion
_geom_torsion_site_symmetry_1
_geom_torsion_site_symmetry_2
_geom_torsion_site_symmetry_3
_geom_torsion_site_symmetry_4
_geom_torsion_publ_flag
C1 C2 C3 C4 -0.5(4) . . . . ?
C1 C2 C3 C17 179.2(3) . . . . ?
C1 C2 C16 C11 -0.4(3) . . . . ?
C1 C2 C16 C15 178.9(3) . . . . ?
C1 C6 C7 C8 0.3(4) . . . . ?
C1 C10 C11 C12 -178.1(3) . . . . ?
C1 C10 C11 C16 0.2(3) . . . . ?
C2 C1 C6 C5 0.6(4) . . . . ?
C2 C1 C6 C7 -179.4(3) . . . . ?
C2 C1 C10 C9 178.4(3) . . . . ?
C2 C1 C10 C11 -0.5(3) . . . . ?
C2 C3 C4 C5 0.2(4) . . . . ?
C3 C2 C16 C11 179.5(3) . . . . ?
C3 C2 C16 C15 -1.3(6) . . . . ?
C3 C4 C5 C6 0.5(5) . . . . ?
C4 C5 C6 C1 -0.9(4) . . . . ?
C4 C5 C6 C7 179.1(3) . . . . ?
C5 C6 C7 C8 -179.6(3) . . . . ?
C6 C1 C2 C3 0.1(4) . . . . ?
C6 C1 C2 C16 180.0(3) . . . . ?
C6 C1 C10 C9 -1.0(4) . . . . ?
C6 C1 C10 C11 -179.9(3) . . . . ?
C6 C7 C8 C9 0.4(5) . . . . ?
C7 C8 C9 C10 -1.4(5) . . . . ?
C7 C8 C9 C18 179.2(3) . . . . ?
C8 C9 C10 C1 1.6(4) . . . . ?
C8 C9 C10 C11 -179.9(3) . . . . ?
C9 C10 C11 C12 3.3(6) . . . . ?
C9 C10 C11 C16 -178.4(3) . . . . ?
C10 C1 C2 C3 -179.3(3) . . . . ?
C10 C1 C2 C16 0.6(3) . . . . ?
C10 C1 C6 C5 179.9(3) . . . . ?
C10 C1 C6 C7 0.0(4) . . . . ?
C10 C11 C12 C13 178.1(3) . . . . ?
C10 C11 C12 C19 -0.1(5) . . . . ?
C10 C11 C16 C2 0.1(3) . . . . ?
C10 C11 C16 C15 -179.2(3) . . . . ?
C11 C12 C13 C14 0.3(4) . . . . ?
C12 C11 C16 C2 178.8(3) . . . . ?
C12 C11 C16 C15 -0.6(4) . . . . ?
C12 C13 C14 C15 0.1(5) . . . . ?
C13 C14 C15 C16 -0.7(5) . . . . ?
C14 C15 C16 C2 -178.3(3) . . . . ?
C14 C15 C16 C11 0.9(5) . . . . ?
C16 C2 C3 C4 179.6(3) . . . . ?
C16 C2 C3 C17 -0.6(5) . . . . ?
C16 C11 C12 C13 0.0(4) . . . . ?
C16 C11 C12 C19 -178.2(3) . . . . ?
C17 C3 C4 C5 -179.5(3) . . . . ?
C18 C9 C10 C1 -179.1(3) . . . . ?
C18 C9 C10 C11 -0.6(6) . . . . ?
C19 C12 C13 C14 178.6(3) . . . . ?
